data_4128101
loop_
_publ_author_name
'Li, Bao'
'Zhao, Yu-Meng'
'Kirchon, Angelo'
'Pang, Jian-Dong'
'Yang, Xin-Yu'
'Zhuang, Gui-Lin'
'Zhou, Hong-Cai'

_publ_section_title
;
 Unconventional Method for Fabricating Valence Tautomeric Materials:
 Integrating Redox Center within a Metal-Organic Framework.
;
_journal_issue 17
_journal_name_full 'Journal of the American Chemical Society'
_journal_page_first 6822
_journal_page_last 6826
_journal_paper_doi 10.1021/jacs.9b02375
_journal_volume 141
_journal_year 2019
_chemical_formula_moiety 'C68 H77 Co2 N4 O6'
_chemical_formula_sum 'C68 H77 Co2 N4 O6'
_chemical_formula_weight 1164.20
_space_group_crystal_system tetragonal
_space_group_IT_number 120
_space_group_name_Hall 'I -4 -2c'
_space_group_name_H-M_alt 'I -4 c 2'
_symmetry_space_group_name_Hall 'I -4 -2c'
_symmetry_space_group_name_H-M 'I -4 c 2'
_atom_sites_solution_hydrogens geom
_audit_creation_date 2018-03-26
_audit_creation_method
;
Olex2 1.2
(compiled 2017.03.28 svn.r3405 for OlexSys, GUI svn.r5335)
;
_cell_angle_alpha 90
_cell_angle_beta 90
_cell_angle_gamma 90
_cell_formula_units_Z 16
_cell_length_a 30.630(2)
_cell_length_b 30.630(2)
_cell_length_c 53.381(4)
_cell_measurement_reflns_used 4086
_cell_measurement_temperature 200(2)
_cell_measurement_theta_max 39.71
_cell_measurement_theta_min 2.61
_cell_volume 50082(6)
_computing_cell_refinement 'SAINT v8.37A (Bruker, 2015)'
_computing_data_reduction 'SAINT v8.37A (Bruker, 2015)'
_computing_molecular_graphics 'Olex2 (Dolomanov et al., 2009)'
_computing_publication_material 'Olex2 (Dolomanov et al., 2009)'
_computing_structure_refinement 'ShelXL (Sheldrick, 2015)'
_diffrn_ambient_temperature 200.0
_diffrn_measured_fraction_theta_full 0.974
_diffrn_measured_fraction_theta_max 0.974
_diffrn_measurement_device_type 'Bruker APEX-II CCD'
_diffrn_measurement_method '\f and \w scans'
_diffrn_radiation_type CuK\a
_diffrn_radiation_wavelength 1.54178
_diffrn_reflns_av_R_equivalents 0.0000
_diffrn_reflns_av_unetI/netI 0.2306
_diffrn_reflns_Laue_measured_fraction_full 0.974
_diffrn_reflns_Laue_measured_fraction_max 0.974
_diffrn_reflns_number 7667
_diffrn_reflns_point_group_measured_fraction_full 0.970
_diffrn_reflns_point_group_measured_fraction_max 0.970
_diffrn_reflns_theta_full 40.623
_diffrn_reflns_theta_max 40.623
_diffrn_reflns_theta_min 2.885
_diffrn_standards_number 0
_exptl_absorpt_coefficient_mu 2.284
_exptl_absorpt_correction_type none
_exptl_crystal_colour GREEN
_exptl_crystal_density_diffrn 0.618
_exptl_crystal_description STICK
_exptl_crystal_F_000 29596
_refine_diff_density_max 0.301
_refine_diff_density_min -0.407
_refine_diff_density_rms 0.055
_refine_ls_abs_structure_details
;
 Flack x determined using 841 quotients [(I+)-(I-)]/[(I+)+(I-)]
 (Parsons, Flack and Wagner, Acta Cryst. B69 (2013) 249-259).
;
_refine_ls_abs_structure_Flack 0.487(13)
_refine_ls_extinction_method none
_refine_ls_goodness_of_fit_ref 0.915
_refine_ls_hydrogen_treatment constr
_refine_ls_matrix_type full
_refine_ls_number_parameters 740
_refine_ls_number_reflns 7667
_refine_ls_number_restraints 704
_refine_ls_restrained_S_all 1.373
_refine_ls_R_factor_all 0.2315
_refine_ls_R_factor_gt 0.1107
_refine_ls_shift/su_max 0.003
_refine_ls_shift/su_mean 0.000
_refine_ls_structure_factor_coef Fsqd
_refine_ls_weighting_details 'w=1/[\s^2^(Fo^2^)+(0.1583P)^2^] where P=(Fo^2^+2Fc^2^)/3'
_refine_ls_weighting_scheme calc
_refine_ls_wR_factor_gt 0.2516
_refine_ls_wR_factor_ref 0.3051
_reflns_Friedel_coverage 0.880
_reflns_Friedel_fraction_full 0.966
_reflns_Friedel_fraction_max 0.966
_reflns_number_gt 2944
_reflns_number_total 7667
_reflns_threshold_expression 'I > 2\s(I)'
_cod_data_source_file ja9b02375_si_002.cif
_cod_data_source_block 200K
_cod_original_cell_volume 50081(8)
_cod_database_code 4128101
_shelx_shelxl_version_number 2014/7
_shelx_space_group_comment
;
The symmetry employed for this shelxl refinement is uniquely defined
by the following loop, which should always be used as a source of
symmetry information in preference to the above space-group names.
They are only intended as comments.
;
_olex2_refinement_description
;
1. Fixed Uiso
 At 1.2 times of:
  All C(H) groups
 At 1.5 times of:
  All C(H,H,H) groups
2. Restrained distances
 O5-C68 = O6-C68
 2.4 with sigma of 0.02
 O5-C67 = O6-C67
 1.2 with sigma of 0.02
 C67-C68
 1.45 with sigma of 0.02
 O5-O6
 2.1 with sigma of 0.02
 C8-C7 = C7-C6 = C6-N2 = N2-C10 = C10-C9 = C9-C8
 1.44 with sigma of 0.01
 C7-C13
 2.6 with sigma of 0.03
 C9-C13
 2.6 with sigma of 0.03
 N2-C9 = C10-C8 = C9-C7 = C8-C6 = C7-N2 = C6-C10
 2.45 with sigma of 0.01
 C1-C2 = C2-C3 = C3-C4 = C4-C5 = C5-N1 = N1-C1
 1.44 with sigma of 0.01
 N1-C2 = C1-C3 = C2-C4 = C3-C5 = C4-N1
 2.45 with sigma of 0.01
 C11-C12 = C12-C13 = C13-C14 = C14-C15 = C15-C16 = C16-C11
 1.44 with sigma of 0.01
 C11-C13 = C12-C14 = C13-C15 = C14-C16 = C15-C11 = C16-C12
 2.45 with sigma of 0.01
 C20-C21 = C21-C22 = C22-C23 = C23-C24 = C24-N3 = N3-C20
 1.44 with sigma of 0.01
 N3-C21 = C20-C22 = C21-C23 = C22-C24 = C23-N3 = C24-C20
 2.45 with sigma of 0.01
 N4-C25 = C25-C26 = C26-C27 = C27-C28 = C28-C29 = C29-N4
 1.44 with sigma of 0.01
 N4-C26 = C25-C27 = C26-C28 = C27-C29 = C28-N4 = C29-C25
 2.45 with sigma of 0.01
 C30-C31 = C31-C32 = C32-C33 = C33-C34 = C34-C35 = C35-C30
 1.45 with sigma of 0.01
 C30-C32 = C31-C33 = C32-C34 = C33-C35 = C34-C30 = C35-C31
 2.45 with sigma of 0.01
 C39-C40 = C40-C41 = C41-C42 = C42-C43 = C43-C44 = C44-C39
 1.4 with sigma of 0.02
 C39-C41 = C40-C42 = C41-C43 = C42-C44 = C43-C39 = C44-C40
 2.4 with sigma of 0.02
 C53-C54 = C54-C55 = C55-C56 = C56-C57 = C57-C58 = C58-C53
 1.45 with sigma of 0.02
 C53-C55 = C54-C56 = C55-C57 = C56-C58 = C57-C53 = C58-C54
 2.45 with sigma of 0.02
 C49-C41
 1.5 with sigma of 0.01
 C49-C40
 2.45 with sigma of 0.01
 C49-C42
 2.45 with sigma of 0.01
 C63-C55
 1.45 with sigma of 0.01
 C63-C54
 2.45 with sigma of 0.01
 C57-C59
 1.45 with sigma of 0.01
 C65-C63
 1.45 with sigma of 0.01
 C59-C62
 1.45 with sigma of 0.01
 C63-C64
 1.5 with sigma of 0.01
 C48-C45
 1.5 with sigma of 0.01
 C61-C59
 1.5 with sigma of 0.01
 C60-C59
 1.5 with sigma of 0.01
 C61-C60
 2.8 with sigma of 0.01
 C50-C49
 1.5 with sigma of 0.01
 C51-C49
 1.5 with sigma of 0.01
 C49-C52
 1.5 with sigma of 0.01
 C50-C51
 2.7 with sigma of 0.01
 C60-C62
 2.8 with sigma of 0.01
 C58-O3
 2.4 with sigma of 0.01
 C53-O3
 1.3 with sigma of 0.02
 O3-C54
 2.4 with sigma of 0.01
 O2-C40
 1.3 with sigma of 0.02
 O2-C41
 2.4 with sigma of 0.01
 O1-C39
 1.3 with sigma of 0.02
 C54-O4
 1.3 with sigma of 0.02
 C39-C40
 1.4 with sigma of 0.01
 O2-Co02
 2 with sigma of 0.02
 O2-C39
 2.45 with sigma of 0.02
 C48-C47
 1.5 with sigma of 0.02
 C65-C66 = C47-C46
 2.5 with sigma of 0.02
 O1-C40
 2.45 with sigma of 0.02
 O1-C44
 2.45 with sigma of 0.02
 C41-O2
 2.45 with sigma of 0.02
 O4-C53
 2.45 with sigma of 0.02
 O4-C55
 2.45 with sigma of 0.02
 C53-C54
 1.45 with sigma of 0.02
 C11-C2
 2.45 with sigma of 0.02
 C11-C4
 2.45 with sigma of 0.02
 C54-C53
 1.45 with sigma of 0.01
 C52-C49
 1.3 with sigma of 0.01
 C46-C48
 1.5 with sigma of 0.01
 C52-C50
 2.6 with sigma of 0.02
 C52-C51
 2.6 with sigma of 0.02
 C48-C43
 1.45 with sigma of 0.01
 C50-C52
 2.5 with sigma of 0.01
 C51-C52
 2.5 with sigma of 0.01
 C41-C42
 1.4 with sigma of 0.01
 C41-C43
 2.45 with sigma of 0.01
 H42-H52A
 1.69 with sigma of 0.02
 C41-C52
 2.5 with sigma of 0.01
 H42-H52A = C42-C43
 1.4 with sigma of 0.01
 H52A-H42
 1.9 with sigma of 0.01
 C1-C2 \\sim C3-C4 \\sim C5-N1
 with sigma of 0.02
 C39-C40 \\sim C41-C42 \\sim C43-C44
 with sigma of 0.02
 C34-C35 \\sim C30-C31 \\sim C32-C33
 with sigma of 0.02
 C6-N2 \\sim C10-C9 \\sim C8-C7
 with sigma of 0.02
 C24-N3 \\sim C20-C21 \\sim C23-C22
 with sigma of 0.02
 C31-C30 \\sim C35-C34 \\sim C33-C32
 with sigma of 0.02
 C28-C27 \\sim C26-C25 \\sim N4-C29
 with sigma of 0.02
 C62-C59 \\sim C60-C61
 with sigma of 0.02
 C59-C62 \\sim C61-C60
 with sigma of 0.02
 N4-C29 \\sim C28-C27 \\sim C26-C25
 with sigma of 0.02
 C49-C52 \\sim C50-C51
 with sigma of 0.02
 C62-C60 \\sim C59-C61
 with sigma of 0.02
3. Restrained planarity
 C39, C40, C41, C42, C43, C44
 with sigma of 0.01
 C8, C7, C6, N2, C10, C9
 with sigma of 0.01
 C1, C2, C3, C4, C5, N1
 with sigma of 0.01
 C28, C27, C26, C25, N4, C29
 with sigma of 0.01
 C36, C31, C30, C35, C34, C33, C32, C37, C38
 with sigma of 0.1
 C49, C41, C42, C40
 with sigma of 0.01
 C42, C43, C44, C48
 with sigma of 0.01
 C55, C54, C53, C58, C57, C56, C59, C63
 with sigma of 0.01
 C22, C30, C31, C32, C27, C33, C34, C35
 with sigma of 0.01
 O3, C53, C54, C58
 with sigma of 0.1
 O2, C40, C39, C41
 with sigma of 0.1
 O1, C39, C40, C44
 with sigma of 0.1
 C16, C12, C11, C3
 with sigma of 0.1
 C11, C3, C2, C4
 with sigma of 0.1
 C17, C12, C11, C13
 with sigma of 0.1
 C11, C16, C18, C15
 with sigma of 0.1
 C15, C14, C13, C19
 with sigma of 0.1
 C12, C11, C16, C15, C14, C13
 with sigma of 0.1
 C24, C23, C22, C21, C20, N3
 with sigma of 0.1
 C21, C22, C30, C23
 with sigma of 0.1
4. Rigid bond restraints
 C38, C35
 with sigma for 1-2 distances of 0.01 and sigma for 1-3 distances of 0.01
5. Uiso/Uaniso restraints and constraints
C39 \\sim C40 \\sim C41 \\sim C42 \\sim C43 \\sim C44: within 2A with sigma of
0.04 and sigma for terminal atoms of 0.08
C8 \\sim C7 \\sim C6 \\sim N2 \\sim C10 \\sim C9: within 2A with sigma of 0.04
and sigma for terminal atoms of 0.08
C1 \\sim C2 \\sim C3 \\sim C4 \\sim C5 \\sim N1: within 2A with sigma of 0.04
and sigma for terminal atoms of 0.08
C57 \\sim C59 \\sim C61 \\sim C62 \\sim C60: within 2A with sigma of 0.04 and
sigma for terminal atoms of 0.08
C43 \\sim C48 \\sim C45 \\sim C47 \\sim C46: within 2A with sigma of 0.04 and
sigma for terminal atoms of 0.08
C38 \\sim C35: within 2A with sigma of 0.04 and sigma for terminal atoms of 0.08
Uanis(C32) \\sim Ueq, Uanis(C31) \\sim Ueq, Uanis(C30) \\sim Ueq, Uanis(C33)
\\sim Ueq, Uanis(C36) \\sim Ueq, Uanis(C28) \\sim Ueq, Uanis(C27) \\sim Ueq,
Uanis(C37) \\sim Ueq, Uanis(N4) \\sim Ueq, Uanis(C20) \\sim Ueq, Uanis(C53)
\\sim Ueq, Uanis(C49) \\sim Ueq, Uanis(C52) \\sim Ueq, Uanis(C12) \\sim Ueq,
Uanis(C15) \\sim Ueq: with sigma of 0.01 and sigma for terminal atoms of 0.02
Uanis(C59) \\sim Ueq, Uanis(C60) \\sim Ueq, Uanis(C62) \\sim Ueq, Uanis(C42)
\\sim Ueq, Uanis(C16) \\sim Ueq, Uanis(C36) \\sim Ueq: with sigma of 0.01 and
sigma for terminal atoms of 0.02
Uanis(C13) \\sim Ueq, Uanis(C36) \\sim Ueq, Uanis(C17) \\sim Ueq: with sigma of
0.01 and sigma for terminal atoms of 0.02
Uanis(C57) \\sim Ueq, Uanis(C46) \\sim Ueq, Uanis(C47) \\sim Ueq, Uanis(C45)
\\sim Ueq: with sigma of 0.01 and sigma for terminal atoms of 0.02
Uanis(N3) \\sim Ueq, Uanis(C17) \\sim Ueq, Uanis(C50) \\sim Ueq, Uanis(C63)
\\sim Ueq, Uanis(C24) \\sim Ueq: with sigma of 0.01 and sigma for terminal
atoms of 0.02
Uanis(C68) \\sim Ueq: with sigma of 0.01 and sigma for terminal atoms of 0.02
Uanis(C17) \\sim Ueq, Uanis(C36) \\sim Ueq, Uanis(C25) \\sim Ueq: with sigma of
0.01 and sigma for terminal atoms of 0.02
Uanis(N2) \\sim Ueq: with sigma of 0.01 and sigma for terminal atoms of 0.02
Uanis(C36) \\sim Ueq: with sigma of 0.001 and sigma for terminal atoms of 0.002
Uanis(C17) \\sim Ueq: with sigma of 0.001 and sigma for terminal atoms of 0.002
Uanis(C5) \\sim Ueq: with sigma of 0.01 and sigma for terminal atoms of 0.02
Uanis(C38) \\sim Ueq, Uanis(C19) \\sim Ueq: with sigma of 0.01 and sigma for
terminal atoms of 0.02
Uanis(C22) \\sim Ueq: with sigma of 0.01 and sigma for terminal atoms of 0.02
Uanis(C38) \\sim Ueq: with sigma of 0.01 and sigma for terminal atoms of 0.02
Uanis(O1) \\sim Ueq, Uanis(O2) \\sim Ueq, Uanis(O3) \\sim Ueq, Uanis(O6) \\sim
Ueq, Uanis(C34) \\sim Ueq, Uanis(C58) \\sim Ueq, Uanis(C7) \\sim Ueq,
Uanis(C23) \\sim Ueq, Uanis(C39) \\sim Ueq, Uanis(C65) \\sim Ueq, Uanis(C29)
\\sim Ueq, Uanis(C67) \\sim Ueq, Uanis(C35) \\sim Ueq, Uanis(C10) \\sim Ueq,
Uanis(C51) \\sim Ueq, Uanis(C21) \\sim Ueq: with sigma of 0.01 and sigma for
terminal atoms of 0.02
6.a Aromatic/amide H refined with riding coordinates:
 C20(H20), C58(H58), C21(H21), C7(H7), C28(H28), C56(H56), C10(H10), C42(H42),
 C9(H9), C2(H2), C1(H1), C23(H23), C6(H6), C25(H25), C24(H24), C29(H29), C4(H4),
  C5(H5), C26(H26), C44(H44)
6.b Idealised Me refined as rotating group:
 C18(H18A,H18B,H18C), C36(H36A,H36B,H36C), C19(H19A,H19B,H19C), C66(H66A,H66B,
 H66C), C51(H51A,H51B,H51C), C52(H52A,H52B,H52C), C64(H64A,H64B,H64C), C60(H60A,
 H60B,H60C), C37(H37A,H37B,H37C), C65(H65A,H65B,H65C), C61(H61A,H61B,H61C),
 C17(H17A,H17B,H17C), C38(H38A,H38B,H38C), C68(H68A,H68B,H68C), C46(H46A,H46B,
 H46C), C45(H45A,H45B,H45C), C47(H47A,H47B,H47C), C50(H50A,H50B,H50C), C62(H62A,
 H62B,H62C)
;
_olex2_submission_special_instructions 'No special instructions were received'

loop_
_space_group_symop_operation_xyz
'x, y, z'
'-x, -y, z'
'y, -x, -z'
'-y, x, -z'
'x, -y, z+1/2'
'-x, y, z+1/2'
'y, x, -z+1/2'
'-y, -x, -z+1/2'
'x+1/2, y+1/2, z+1/2'
'-x+1/2, -y+1/2, z+1/2'
'y+1/2, -x+1/2, -z+1/2'
'-y+1/2, x+1/2, -z+1/2'
'x+1/2, -y+1/2, z+1'
'-x+1/2, y+1/2, z+1'
'y+1/2, x+1/2, -z+1'
'-y+1/2, -x+1/2, -z+1'

loop_
_atom_site_label
_atom_site_type_symbol
_atom_site_fract_x
_atom_site_fract_y
_atom_site_fract_z
_atom_site_U_iso_or_equiv
_atom_site_adp_type
_atom_site_occupancy
_atom_site_site_symmetry_order
_atom_site_calc_flag
_atom_site_refinement_flags_posn
_atom_site_refinement_flags_adp
Co01 Co 0.57217(13) 0.2748(2) 0.37287(10) 0.081(2) Uani 1 1 d . .
Co02 Co 0.47312(16) 0.27691(19) 0.37696(11) 0.0767(18) Uani 1 1 d D .
O1 O 0.5252(5) 0.2859(6) 0.4018(3) 0.055(6) Uani 1 1 d D U
O3 O 0.5209(7) 0.2877(6) 0.3507(4) 0.117(9) Uani 1 1 d D U
O2 O 0.4633(5) 0.3379(5) 0.3845(3) 0.075(7) Uani 1 1 d D U
O4 O 0.5831(6) 0.3395(7) 0.3680(5) 0.120(10) Uani 1 1 d D .
C20 C 0.6286(8) 0.2355(7) 0.4139(5) 0.101(13) Uani 1 1 d D U
H20 H 0.6096 0.2111 0.4122 0.121 Uiso 1 1 calc R .
O6 O 0.5563(6) 0.2119(6) 0.3759(4) 0.084(7) Uani 1 1 d D U
C54 C 0.5571(7) 0.3562(7) 0.3504(4) 0.112(16) Uani 1 1 d D .
C18 C 0.3525(12) 0.2770(12) 0.2643(6) 0.156(18) Uani 1 1 d . .
H18A H 0.3696 0.3013 0.2711 0.233 Uiso 1 1 calc GR .
H18B H 0.3469 0.2821 0.2465 0.233 Uiso 1 1 calc GR .
H18C H 0.3689 0.2497 0.2663 0.233 Uiso 1 1 calc GR .
C11 C 0.3145(7) 0.2710(6) 0.3033(5) 0.077(11) Uani 1 1 d D .
C36 C 0.7760(10) 0.2579(7) 0.4060(5) 0.095(11) Uani 1 1 d . U
H36A H 0.8071 0.2586 0.4017 0.143 Uiso 1 1 calc GR .
H36B H 0.7610 0.2820 0.3976 0.143 Uiso 1 1 calc GR .
H36C H 0.7634 0.2301 0.4006 0.143 Uiso 1 1 calc GR .
C32 C 0.8110(6) 0.2606(4) 0.4465(4) 0.057(9) Uani 1 1 d D U
C53 C 0.5235(7) 0.3264(8) 0.3413(4) 0.097(13) Uani 1 1 d D U
C27 C 0.8544(6) 0.2553(7) 0.4355(3) 0.048(9) Uani 1 1 d D U
C58 C 0.4962(7) 0.3411(9) 0.3212(4) 0.133(15) Uani 1 1 d D U
H58 H 0.4741 0.3224 0.3149 0.159 Uiso 1 1 calc R .
C21 C 0.6642(8) 0.2340(7) 0.4310(5) 0.099(12) Uani 1 1 d D U
H21 H 0.6675 0.2099 0.4420 0.119 Uiso 1 1 calc R .
C7 C 0.1751(7) 0.2889(6) 0.3310(4) 0.073(10) Uani 1 1 d D U
H7 H 0.1887 0.3168 0.3315 0.087 Uiso 1 1 calc R .
C8 C 0.1932(6) 0.2550(8) 0.3162(4) 0.075(11) Uani 1 1 d D U
C19 C 0.1887(11) 0.2709(11) 0.2607(6) 0.111(13) Uani 1 1 d . U
H19A H 0.1811 0.2419 0.2541 0.167 Uiso 1 1 calc GR .
H19B H 0.1924 0.2913 0.2467 0.167 Uiso 1 1 calc GR .
H19C H 0.1653 0.2812 0.2717 0.167 Uiso 1 1 calc GR .
C16 C 0.3142(8) 0.2740(7) 0.2767(5) 0.106(14) Uani 1 1 d D U
C66 C 0.5909(10) 0.4278(13) 0.3805(5) 0.151(16) Uani 1 1 d D .
H66A H 0.6094 0.4057 0.3884 0.226 Uiso 1 1 calc GR .
H66B H 0.5603 0.4224 0.3847 0.226 Uiso 1 1 calc GR .
H66C H 0.5994 0.4568 0.3865 0.226 Uiso 1 1 calc GR .
C22 C 0.6947(6) 0.2690(6) 0.4314(4) 0.079(11) Uani 1 1 d D U
C13 C 0.2352(7) 0.2611(9) 0.3029(6) 0.066(11) Uani 1 1 d D U
C28 C 0.8682(7) 0.2884(6) 0.4189(4) 0.115(14) Uani 1 1 d D U
H28 H 0.8534 0.3156 0.4184 0.138 Uiso 1 1 calc R .
C56 C 0.5348(9) 0.4115(9) 0.3199(5) 0.141(19) Uani 1 1 d D .
H56 H 0.5382 0.4397 0.3126 0.169 Uiso 1 1 calc R .
C51 C 0.4585(9) 0.4349(11) 0.3766(5) 0.143(14) Uani 1 1 d D U
H51A H 0.4848 0.4529 0.3749 0.214 Uiso 1 1 calc GR .
H51B H 0.4334 0.4506 0.3697 0.214 Uiso 1 1 calc GR .
H51C H 0.4626 0.4074 0.3675 0.214 Uiso 1 1 calc GR .
C10 C 0.1349(8) 0.2052(7) 0.3292(4) 0.092(11) Uani 1 1 d D U
H10 H 0.1213 0.1773 0.3287 0.110 Uiso 1 1 calc R .
C33 C 0.8114(6) 0.2639(5) 0.4731(4) 0.049(9) Uani 1 1 d D U
C59 C 0.4766(8) 0.4016(10) 0.2906(5) 0.189(17) Uani 1 1 d D U
C41 C 0.4846(6) 0.3944(6) 0.4132(3) 0.164(16) Uani 1 1 d D U
C40 C 0.4898(7) 0.3547(6) 0.4022(4) 0.153(15) Uani 1 1 d D U
C42 C 0.5105(8) 0.4084(8) 0.4331(4) 0.194(18) Uani 1 1 d D U
H42 H 0.5058 0.4364 0.4402 0.233 Uiso 1 1 calc DR .
C39 C 0.5228(7) 0.3265(7) 0.4114(4) 0.146(16) Uani 1 1 d D U
C9 C 0.1734(7) 0.2132(7) 0.3151(4) 0.104(12) Uani 1 1 d D U
H9 H 0.1858 0.1908 0.3050 0.125 Uiso 1 1 calc R .
C48 C 0.5721(14) 0.3936(18) 0.4638(6) 0.27(2) Uani 1 1 d D U
C2 C 0.3595(7) 0.3117(7) 0.3333(4) 0.079(11) Uani 1 1 d D U
H2 H 0.3403 0.3359 0.3316 0.095 Uiso 1 1 calc R .
C52 C 0.4500(12) 0.4671(8) 0.4196(6) 0.27(3) Uani 1 1 d D U
H52A H 0.4800 0.4749 0.4242 0.399 Uiso 1 1 calc DGR .
H52B H 0.4328 0.4625 0.4349 0.399 Uiso 1 1 calc GR .
H52C H 0.4371 0.4908 0.4098 0.399 Uiso 1 1 calc GR .
C64 C 0.5927(14) 0.4708(10) 0.3388(8) 0.19(2) Uani 1 1 d D .
H64A H 0.5981 0.4693 0.3207 0.280 Uiso 1 1 calc GR .
H64B H 0.6141 0.4904 0.3465 0.280 Uiso 1 1 calc GR .
H64C H 0.5632 0.4819 0.3418 0.280 Uiso 1 1 calc GR .
C60 C 0.4463(12) 0.4375(11) 0.2987(7) 0.23(2) Uani 1 1 d D U
H60A H 0.4228 0.4252 0.3090 0.339 Uiso 1 1 calc GR .
H60B H 0.4338 0.4517 0.2839 0.339 Uiso 1 1 calc GR .
H60C H 0.4626 0.4590 0.3086 0.339 Uiso 1 1 calc GR .
C37 C 0.8528(8) 0.2656(9) 0.4881(5) 0.068(10) Uani 1 1 d . U
H37A H 0.8457 0.2708 0.5058 0.102 Uiso 1 1 calc GR .
H37B H 0.8712 0.2894 0.4819 0.102 Uiso 1 1 calc GR .
H37C H 0.8684 0.2379 0.4865 0.102 Uiso 1 1 calc GR .
C65 C 0.6393(9) 0.4045(11) 0.3455(5) 0.130(14) Uani 1 1 d D U
H65A H 0.6417 0.3969 0.3277 0.194 Uiso 1 1 calc GR .
H65B H 0.6414 0.3779 0.3556 0.194 Uiso 1 1 calc GR .
H65C H 0.6630 0.4245 0.3500 0.194 Uiso 1 1 calc GR .
C1 C 0.3969(8) 0.3147(8) 0.3491(4) 0.110(13) Uani 1 1 d D U
H1 H 0.4030 0.3410 0.3579 0.132 Uiso 1 1 calc R .
C61 C 0.4442(12) 0.3606(10) 0.2793(7) 0.177(18) Uani 1 1 d D U
H61A H 0.4251 0.3499 0.2927 0.265 Uiso 1 1 calc GR .
H61B H 0.4625 0.3367 0.2732 0.265 Uiso 1 1 calc GR .
H61C H 0.4263 0.3719 0.2655 0.265 Uiso 1 1 calc GR .
C12 C 0.2747(10) 0.2647(7) 0.3163(4) 0.108(14) Uani 1 1 d D U
C31 C 0.7709(8) 0.2625(4) 0.4333(3) 0.053(9) Uani 1 1 d D U
C17 C 0.2744(11) 0.2573(10) 0.3456(5) 0.101(12) Uani 1 1 d . U
H17A H 0.2953 0.2343 0.3499 0.152 Uiso 1 1 calc GR .
H17B H 0.2451 0.2485 0.3509 0.152 Uiso 1 1 calc GR .
H17C H 0.2826 0.2845 0.3541 0.152 Uiso 1 1 calc GR .
C30 C 0.7308(6) 0.2676(4) 0.4464(4) 0.058(10) Uani 1 1 d D U
C15 C 0.2745(11) 0.2713(9) 0.2635(4) 0.083(13) Uani 1 1 d D U
C38 C 0.6913(8) 0.2768(9) 0.4861(5) 0.072(10) Uani 1 1 d . U
H38A H 0.6766 0.3029 0.4797 0.109 Uiso 1 1 calc GR .
H38B H 0.6973 0.2804 0.5040 0.109 Uiso 1 1 calc GR .
H38C H 0.6726 0.2513 0.4835 0.109 Uiso 1 1 calc GR .
N1 N 0.4251(7) 0.2781(9) 0.3514(4) 0.112(10) Uani 1 1 d D U
C14 C 0.2344(8) 0.2677(7) 0.2765(6) 0.098(13) Uani 1 1 d D .
N2 N 0.1170(6) 0.2390(9) 0.3439(4) 0.102(10) Uani 1 1 d D U
C23 C 0.6881(7) 0.3068(6) 0.4165(5) 0.148(16) Uani 1 1 d D U
H23 H 0.7085 0.3302 0.4170 0.178 Uiso 1 1 calc R .
C57 C 0.5020(8) 0.3829(10) 0.3108(4) 0.163(19) Uani 1 1 d D U
C6 C 0.1364(7) 0.2805(7) 0.3450(3) 0.081(10) Uani 1 1 d D U
H6 H 0.1238 0.3029 0.3551 0.098 Uiso 1 1 calc R .
C68 C 0.5213(11) 0.1446(7) 0.3686(8) 0.170(17) Uani 1 1 d D U
H68A H 0.5425 0.1379 0.3554 0.255 Uiso 1 1 calc GR .
H68B H 0.4921 0.1354 0.3632 0.255 Uiso 1 1 calc GR .
H68C H 0.5293 0.1289 0.3840 0.255 Uiso 1 1 calc GR .
O5 O 0.4876(7) 0.2135(7) 0.3731(5) 0.113(8) Uani 1 1 d D .
C43 C 0.5435(7) 0.3814(9) 0.4428(4) 0.203(17) Uani 1 1 d D U
C46 C 0.6095(16) 0.3669(17) 0.4741(10) 0.28(3) Uani 1 1 d D U
H46A H 0.5995 0.3371 0.4775 0.413 Uiso 1 1 calc GR .
H46B H 0.6200 0.3802 0.4897 0.413 Uiso 1 1 calc GR .
H46C H 0.6333 0.3661 0.4619 0.413 Uiso 1 1 calc GR .
C45 C 0.588(2) 0.4369(16) 0.4534(10) 0.29(3) Uani 1 1 d D U
H45A H 0.5985 0.4552 0.4671 0.436 Uiso 1 1 calc GR .
H45B H 0.5635 0.4517 0.4449 0.436 Uiso 1 1 calc GR .
H45C H 0.6114 0.4317 0.4413 0.436 Uiso 1 1 calc GR .
C47 C 0.5390(16) 0.397(2) 0.4850(10) 0.31(3) Uani 1 1 d D U
H47A H 0.5134 0.4132 0.4793 0.459 Uiso 1 1 calc GR .
H47B H 0.5523 0.4119 0.4993 0.459 Uiso 1 1 calc GR .
H47C H 0.5301 0.3674 0.4901 0.459 Uiso 1 1 calc GR .
C25 C 0.9124(8) 0.2067(7) 0.4207(5) 0.140(17) Uani 1 1 d D U
H25 H 0.9273 0.1795 0.4213 0.168 Uiso 1 1 calc R .
N3 N 0.6216(5) 0.2737(8) 0.3995(3) 0.039(6) Uani 1 1 d D U
C49 C 0.4504(8) 0.4251(7) 0.4041(4) 0.19(2) Uani 1 1 d D U
C63 C 0.5971(8) 0.4257(7) 0.3501(6) 0.126(15) Uani 1 1 d D U
N4 N 0.9261(6) 0.2396(8) 0.4042(4) 0.072(8) Uani 1 1 d D U
C3 C 0.3511(6) 0.2726(7) 0.3203(3) 0.061(10) Uani 1 1 d D U
C24 C 0.6504(9) 0.3095(7) 0.4009(5) 0.139(16) Uani 1 1 d D U
H24 H 0.6448 0.3352 0.3915 0.167 Uiso 1 1 calc R .
C55 C 0.5626(7) 0.3981(8) 0.3398(4) 0.123(17) Uani 1 1 d D .
C29 C 0.9047(8) 0.2804(8) 0.4028(4) 0.138(16) Uani 1 1 d D U
H29 H 0.9143 0.3022 0.3914 0.166 Uiso 1 1 calc R .
C50 C 0.4073(11) 0.4010(12) 0.4064(7) 0.23(2) Uani 1 1 d D U
H50A H 0.3846 0.4169 0.3973 0.342 Uiso 1 1 calc GR .
H50B H 0.3991 0.3988 0.4241 0.342 Uiso 1 1 calc GR .
H50C H 0.4103 0.3716 0.3994 0.342 Uiso 1 1 calc GR .
C34 C 0.7714(8) 0.2689(5) 0.4862(3) 0.039(9) Uani 1 1 d D U
C4 C 0.3791(7) 0.2361(6) 0.3225(4) 0.095(12) Uani 1 1 d D U
H4 H 0.3728 0.2099 0.3137 0.114 Uiso 1 1 calc R .
C5 C 0.4168(7) 0.2389(8) 0.3382(4) 0.068(10) Uani 1 1 d D U
H5 H 0.4361 0.2148 0.3398 0.082 Uiso 1 1 calc R .
C35 C 0.7312(6) 0.2708(5) 0.4730(4) 0.053(9) Uani 1 1 d D U
C26 C 0.8758(8) 0.2146(7) 0.4368(4) 0.123(16) Uani 1 1 d D .
H26 H 0.8660 0.1927 0.4481 0.147 Uiso 1 1 calc R .
C44 C 0.5486(8) 0.3409(9) 0.4314(4) 0.170(16) Uani 1 1 d D U
H44 H 0.5708 0.3220 0.4375 0.204 Uiso 1 1 calc R .
C62 C 0.5059(13) 0.4184(14) 0.2661(7) 0.24(2) Uani 1 1 d D U
H62A H 0.5138 0.4491 0.2684 0.360 Uiso 1 1 calc GR .
H62B H 0.4886 0.4151 0.2508 0.360 Uiso 1 1 calc GR .
H62C H 0.5325 0.4007 0.2648 0.360 Uiso 1 1 calc GR .
C67 C 0.5213(10) 0.1937(10) 0.3737(12) 0.16(2) Uani 1 1 d D U

loop_
_atom_site_aniso_label
_atom_site_aniso_U_11
_atom_site_aniso_U_22
_atom_site_aniso_U_33
_atom_site_aniso_U_23
_atom_site_aniso_U_13
_atom_site_aniso_U_12
Co01 0.033(3) 0.155(6) 0.053(3) 0.006(4) 0.006(3) 0.013(4)
Co02 0.057(3) 0.105(5) 0.068(4) 0.004(4) -0.007(3) -0.007(4)
O1 0.034(10) 0.105(12) 0.026(9) -0.013(9) 0.003(8) 0.002(10)
O3 0.103(14) 0.097(14) 0.150(14) -0.028(11) -0.013(12) 0.008(11)
O2 0.050(11) 0.118(13) 0.057(11) 0.010(10) -0.001(9) -0.008(10)
O4 0.066(18) 0.10(2) 0.20(3) -0.01(2) -0.009(19) 0.002(16)
C20 0.090(17) 0.097(17) 0.116(17) -0.004(13) -0.005(13) -0.008(13)
O6 0.113(13) 0.068(12) 0.071(11) 0.010(10) 0.001(12) 0.026(11)
C54 0.12(5) 0.17(5) 0.05(3) 0.02(3) 0.01(3) 0.01(4)
C18 0.13(4) 0.23(5) 0.11(3) 0.05(3) 0.04(3) 0.01(4)
C11 0.09(3) 0.06(3) 0.08(3) 0.01(2) 0.02(2) -0.01(2)
C36 0.095(12) 0.096(11) 0.095(12) 0.000(3) 0.000(3) 0.001(3)
C32 0.048(14) 0.071(15) 0.053(14) 0.017(12) 0.001(12) 0.013(12)
C53 0.091(17) 0.108(18) 0.091(17) 0.001(13) -0.002(13) -0.006(14)
C27 0.042(14) 0.063(15) 0.040(14) 0.000(12) -0.009(12) -0.006(12)
C58 0.128(19) 0.128(19) 0.142(19) 0.009(14) -0.011(13) 0.007(13)
C21 0.105(17) 0.090(17) 0.103(17) 0.007(13) -0.021(13) 0.005(13)
C7 0.062(15) 0.073(15) 0.083(15) -0.013(12) 0.008(12) 0.000(12)
C8 0.04(2) 0.10(3) 0.08(2) 0.01(2) -0.003(19) 0.02(2)
C19 0.09(2) 0.15(3) 0.09(2) 0.01(2) -0.032(19) -0.01(2)
C16 0.106(18) 0.100(18) 0.111(18) -0.002(14) -0.005(14) 0.000(14)
C66 0.18(4) 0.23(5) 0.05(3) 0.02(3) 0.01(3) 0.01(3)
C22 0.072(16) 0.082(16) 0.082(16) 0.003(13) -0.001(13) -0.006(13)
C13 0.062(16) 0.073(16) 0.063(15) 0.003(12) 0.004(13) 0.001(12)
C28 0.101(18) 0.122(18) 0.121(18) 0.017(13) 0.006(13) 0.004(13)
C56 0.21(5) 0.14(4) 0.08(3) 0.04(3) 0.04(3) 0.08(4)
C51 0.16(2) 0.16(3) 0.12(2) -0.01(2) -0.04(2) -0.04(2)
C10 0.078(16) 0.097(16) 0.101(16) -0.016(12) 0.007(12) -0.004(12)
C33 0.041(14) 0.056(14) 0.051(14) -0.001(12) -0.002(12) 0.010(12)
C59 0.19(2) 0.19(2) 0.19(2) 0.007(14) -0.008(14) 0.007(14)
C41 0.17(3) 0.13(3) 0.20(3) -0.03(3) 0.02(3) 0.00(3)
C40 0.16(3) 0.15(3) 0.15(3) -0.02(3) -0.01(3) -0.02(3)
C42 0.19(2) 0.19(2) 0.20(2) -0.007(14) -0.013(14) 0.001(14)
C39 0.14(2) 0.144(19) 0.156(19) -0.004(14) -0.009(13) 0.009(14)
C9 0.07(3) 0.12(3) 0.12(3) 0.01(2) 0.02(2) 0.02(2)
C48 0.22(4) 0.28(4) 0.31(4) -0.08(4) -0.05(4) 0.00(4)
C2 0.06(2) 0.09(2) 0.08(3) -0.04(2) 0.02(2) -0.01(2)
C52 0.28(4) 0.25(4) 0.27(4) -0.02(3) 0.01(3) 0.01(3)
C64 0.22(5) 0.11(4) 0.23(5) 0.11(3) -0.03(4) -0.05(3)
C60 0.24(3) 0.22(3) 0.22(3) 0.02(2) 0.00(2) 0.02(2)
C37 0.036(18) 0.09(2) 0.078(19) -0.007(17) -0.018(16) -0.012(16)
C65 0.09(2) 0.18(3) 0.13(2) 0.01(2) -0.02(2) 0.00(2)
C1 0.09(3) 0.15(3) 0.10(3) -0.06(3) 0.01(2) -0.05(3)
C61 0.14(4) 0.21(4) 0.18(4) 0.08(3) -0.12(3) -0.01(3)
C12 0.110(18) 0.103(18) 0.110(18) 0.003(13) -0.010(14) -0.005(14)
C31 0.044(14) 0.059(14) 0.057(14) 0.003(11) 0.000(12) 0.003(12)
C17 0.101(12) 0.102(12) 0.100(12) 0.000(3) 0.000(3) 0.000(3)
C30 0.053(15) 0.059(15) 0.062(15) -0.009(12) -0.004(12) 0.002(12)
C15 0.091(17) 0.088(17) 0.070(17) 0.006(12) 0.004(13) 0.002(13)
C38 0.020(15) 0.12(2) 0.08(2) -0.004(18) -0.006(13) 0.006(17)
N1 0.12(2) 0.10(2) 0.12(2) -0.02(2) 0.02(2) -0.01(2)
C14 0.10(3) 0.08(3) 0.12(4) 0.03(2) -0.01(3) 0.00(3)
N2 0.099(14) 0.102(15) 0.105(14) -0.004(12) 0.000(11) 0.005(12)
C23 0.14(2) 0.15(2) 0.15(2) -0.013(14) -0.022(14) -0.005(14)
C57 0.16(2) 0.17(2) 0.17(2) 0.001(14) -0.002(14) -0.006(14)
C6 0.09(2) 0.06(2) 0.09(2) -0.046(19) -0.01(2) 0.02(2)
C68 0.21(3) 0.11(2) 0.19(3) -0.01(2) 0.03(2) 0.01(2)
O5 0.11(2) 0.13(2) 0.098(18) 0.015(18) -0.014(19) -0.01(2)
C43 0.18(3) 0.22(3) 0.21(3) -0.03(3) -0.06(3) 0.02(3)
C46 0.28(4) 0.27(4) 0.27(4) 0.01(3) -0.01(3) 0.02(3)
C45 0.31(4) 0.27(4) 0.29(4) -0.01(3) -0.02(3) -0.02(3)
C47 0.30(4) 0.32(4) 0.30(4) -0.01(3) 0.02(3) 0.00(3)
C25 0.13(2) 0.14(2) 0.15(2) 0.015(14) 0.005(14) 0.008(14)
N3 0.037(11) 0.056(12) 0.023(10) 0.018(10) -0.003(9) -0.001(10)
C49 0.19(2) 0.19(2) 0.18(2) 0.003(14) -0.003(14) -0.007(14)
C63 0.121(19) 0.124(19) 0.13(2) 0.001(14) -0.001(14) 0.004(14)
N4 0.070(14) 0.078(14) 0.069(13) -0.004(11) -0.001(11) -0.030(12)
C3 0.08(2) 0.09(3) 0.016(19) 0.01(2) -0.016(18) -0.02(2)
C24 0.14(2) 0.14(2) 0.135(19) 0.005(14) -0.006(14) 0.013(14)
C55 0.11(4) 0.16(5) 0.10(4) 0.09(3) 0.00(3) -0.01(3)
C29 0.14(2) 0.14(2) 0.14(2) -0.016(14) 0.001(14) 0.000(14)
C50 0.23(3) 0.24(3) 0.21(3) 0.00(3) 0.00(2) 0.00(3)
C34 0.045(14) 0.047(14) 0.024(13) -0.001(11) 0.001(12) 0.006(12)
C4 0.09(3) 0.13(3) 0.06(2) 0.01(2) 0.00(2) 0.00(2)
C5 0.066(15) 0.066(15) 0.073(15) 0.004(12) -0.013(12) 0.010(12)
C35 0.044(13) 0.055(15) 0.059(14) 0.009(12) 0.007(11) 0.007(12)
C26 0.23(5) 0.10(3) 0.04(2) 0.00(2) 0.04(3) 0.03(3)
C44 0.13(3) 0.19(4) 0.19(3) -0.04(3) -0.02(3) 0.03(3)
C62 0.24(3) 0.24(3) 0.24(3) 0.01(2) 0.01(3) 0.01(3)
C67 0.17(2) 0.16(3) 0.15(2) 0.002(15) 0.000(15) -0.001(15)

loop_
_atom_type_symbol
_atom_type_description
_atom_type_scat_dispersion_real
_atom_type_scat_dispersion_imag
_atom_type_scat_source
C C 0.0181 0.0091 'International Tables Vol C Tables 4.2.6.8 and 6.1.1.4'
H H 0.0000 0.0000 'International Tables Vol C Tables 4.2.6.8 and 6.1.1.4'
N N 0.0311 0.0180 'International Tables Vol C Tables 4.2.6.8 and 6.1.1.4'
O O 0.0492 0.0322 'International Tables Vol C Tables 4.2.6.8 and 6.1.1.4'
Co Co -2.3653 3.6143 'International Tables Vol C Tables 4.2.6.8 and 6.1.1.4'

loop_
_geom_angle_atom_site_label_1
_geom_angle_atom_site_label_2
_geom_angle_atom_site_label_3
_geom_angle
_geom_angle_site_symmetry_1
_geom_angle_site_symmetry_3
O3 Co01 O1 82.4(7) . .
O3 Co01 O4 82.1(9) . .
O3 Co01 N2 96.7(9) . 13_554
O3 Co01 N3 168.0(9) . .
O4 Co01 O1 92.7(9) . .
O4 Co01 N2 89.7(10) . 13_554
O4 Co01 N3 89.1(9) . .
O6 Co01 O1 86.1(8) . .
O6 Co01 O3 92.6(8) . .
O6 Co01 O4 174.7(8) . .
O6 Co01 N2 91.4(10) . 13_554
O6 Co01 N3 96.1(9) . .
N2 Co01 O1 177.3(9) 13_554 .
N3 Co01 O1 90.0(7) . .
N3 Co01 N2 91.3(7) . 13_554
O1 Co02 N4 96.7(7) . 13_454
O3 Co02 O1 82.4(7) . .
O3 Co02 N4 175.1(9) . 13_454
O2 Co02 O1 81.9(7) . .
O2 Co02 O3 95.6(8) . .
O2 Co02 N1 90.6(10) . .
O2 Co02 O5 173.0(9) . .
O2 Co02 N4 89.0(9) . 13_454
N1 Co02 O1 170.8(9) . .
N1 Co02 O3 93.1(8) . .
N1 Co02 N4 88.4(7) . 13_454
O5 Co02 O1 91.5(8) . .
O5 Co02 O3 85.8(9) . .
O5 Co02 N1 96.2(11) . .
O5 Co02 N4 89.4(10) . 13_454
Co02 O1 Co01 92.0(6) . .
C39 O1 Co01 117.4(14) . .
C39 O1 Co02 108.9(12) . .
Co01 O3 Co02 97.1(10) . .
C53 O3 Co01 111.2(13) . .
C53 O3 Co02 117.2(16) . .
C40 O2 Co02 115.0(12) . .
C54 O4 Co01 111.5(14) . .
C21 C20 H20 120.3 . .
N3 C20 H20 120.3 . .
N3 C20 C21 119.4(10) . .
C67 O6 Co01 131(2) . .
O4 C54 C53 114.7(15) . .
O4 C54 C55 124.0(14) . .
C55 C54 C53 121.2(15) . .
H18A C18 H18B 109.5 . .
H18A C18 H18C 109.5 . .
H18B C18 H18C 109.5 . .
C16 C18 H18A 109.5 . .
C16 C18 H18B 109.5 . .
C16 C18 H18C 109.5 . .
C16 C11 C3 129(2) . .
C12 C11 C16 119.5(10) . .
C12 C11 C3 111(2) . .
H36A C36 H36B 109.5 . .
H36A C36 H36C 109.5 . .
H36B C36 H36C 109.5 . .
C31 C36 H36A 109.5 . .
C31 C36 H36B 109.5 . .
C31 C36 H36C 109.5 . .
C33 C32 C27 113.3(19) . .
C31 C32 C27 126.6(19) . .
C31 C32 C33 120.1(10) . .
O3 C53 C54 119.2(14) . .
O3 C53 C58 122.9(14) . .
C58 C53 C54 117.8(15) . .
C28 C27 C32 116.4(15) . .
C26 C27 C32 120.0(13) . .
C26 C27 C28 121.7(10) . .
C53 C58 H58 119.8 . .
C57 C58 C53 120.5(18) . .
C57 C58 H58 119.8 . .
C20 C21 H21 120.3 . .
C20 C21 C22 119.3(10) . .
C22 C21 H21 120.3 . .
C8 C7 H7 120.4 . .
C8 C7 C6 119.1(10) . .
C6 C7 H7 120.4 . .
C7 C8 C13 120.9(19) . .
C7 C8 C9 121.2(10) . .
C9 C8 C13 117.8(18) . .
H19A C19 H19B 109.5 . .
H19A C19 H19C 109.5 . .
H19B C19 H19C 109.5 . .
C14 C19 H19A 109.5 . .
C14 C19 H19B 109.5 . .
C14 C19 H19C 109.5 . .
C18 C16 C11 119(3) . .
C18 C16 C15 120(3) . .
C15 C16 C11 120.2(10) . .
H66A C66 H66B 109.5 . .
H66A C66 H66C 109.5 . .
H66B C66 H66C 109.5 . .
C63 C66 H66A 109.5 . .
C63 C66 H66B 109.5 . .
C63 C66 H66C 109.5 . .
C30 C22 C21 121.2(13) . .
C30 C22 C23 117.9(13) . .
C23 C22 C21 120.9(10) . .
C12 C13 C8 121(2) . .
C12 C13 C14 120.4(10) . .
C14 C13 C8 118(2) . .
C27 C28 H28 120.3 . .
C27 C28 C29 119.3(10) . .
C29 C28 H28 120.3 . .
C57 C56 H56 120.0 . .
C57 C56 C55 120.0(18) . .
C55 C56 H56 120.0 . .
H51A C51 H51B 109.5 . .
H51A C51 H51C 109.5 . .
H51B C51 H51C 109.5 . .
C49 C51 H51A 109.5 . .
C49 C51 H51B 109.5 . .
C49 C51 H51C 109.5 . .
C9 C10 H10 120.3 . .
N2 C10 H10 120.3 . .
N2 C10 C9 119.4(10) . .
C32 C33 C37 123(2) . .
C34 C33 C32 119.3(10) . .
C34 C33 C37 117.5(19) . .
C60 C59 C61 106.3(12) . .
C60 C59 C62 109.4(13) . .
C57 C59 C60 114(2) . .
C57 C59 C61 107(2) . .
C57 C59 C62 115(2) . .
C62 C59 C61 105(3) . .
C40 C41 C42 122.5(13) . .
C40 C41 C49 120.5(11) . .
C42 C41 C49 117.0(11) . .
O2 C40 C41 125.1(13) . .
O2 C40 C39 115.9(15) . .
C41 C40 C39 118.7(15) . .
C41 C42 H42 119.7 . .
C41 C42 C43 120.6(13) . .
C43 C42 H42 119.7 . .
O1 C39 C40 117.9(16) . .
O1 C39 C44 123.6(16) . .
C44 C39 C40 118.3(16) . .
C8 C9 C10 119.3(10) . .
C8 C9 H9 120.4 . .
C10 C9 H9 120.4 . .
C43 C48 C46 126(5) . .
C43 C48 C45 98(3) . .
C43 C48 C47 101(3) . .
C46 C48 C45 111(4) . .
C46 C48 C47 105(2) . .
C45 C48 C47 115(5) . .
C1 C2 H2 120.2 . .
C3 C2 H2 120.2 . .
C3 C2 C1 119.5(10) . .
H52A C52 H52B 109.5 . .
H52A C52 H52C 109.5 . .
H52B C52 H52C 109.5 . .
C49 C52 H52A 109.5 . .
C49 C52 H52B 109.5 . .
C49 C52 H52C 109.5 . .
H64A C64 H64B 109.5 . .
H64A C64 H64C 109.5 . .
H64B C64 H64C 109.5 . .
C63 C64 H64A 109.5 . .
C63 C64 H64B 109.5 . .
C63 C64 H64C 109.5 . .
C59 C60 H60A 109.5 . .
C59 C60 H60B 109.5 . .
C59 C60 H60C 109.5 . .
H60A C60 H60B 109.5 . .
H60A C60 H60C 109.5 . .
H60B C60 H60C 109.5 . .
C33 C37 H37A 109.5 . .
C33 C37 H37B 109.5 . .
C33 C37 H37C 109.5 . .
H37A C37 H37B 109.5 . .
H37A C37 H37C 109.5 . .
H37B C37 H37C 109.5 . .
H65A C65 H65B 109.5 . .
H65A C65 H65C 109.5 . .
H65B C65 H65C 109.5 . .
C63 C65 H65A 109.5 . .
C63 C65 H65B 109.5 . .
C63 C65 H65C 109.5 . .
C2 C1 H1 120.4 . .
N1 C1 C2 119.2(13) . .
N1 C1 H1 120.4 . .
C59 C61 H61A 109.5 . .
C59 C61 H61B 109.5 . .
C59 C61 H61C 109.5 . .
H61A C61 H61B 109.5 . .
H61A C61 H61C 109.5 . .
H61B C61 H61C 109.5 . .
C11 C12 C17 121(2) . .
C13 C12 C11 120.0(10) . .
C13 C12 C17 119(3) . .
C32 C31 C36 113(2) . .
C32 C31 C30 120.5(10) . .
C30 C31 C36 126(2) . .
C12 C17 H17A 109.5 . .
C12 C17 H17B 109.5 . .
C12 C17 H17C 109.5 . .
H17A C17 H17B 109.5 . .
H17A C17 H17C 109.5 . .
H17B C17 H17C 109.5 . .
C22 C30 C31 114.3(19) . .
C22 C30 C35 126.2(19) . .
C31 C30 C35 119.5(10) . .
C16 C15 C15 124(2) . 7
C16 C15 C14 120.4(10) . .
C14 C15 C15 116(2) . 7
H38A C38 H38B 109.5 . .
H38A C38 H38C 109.5 . .
H38B C38 H38C 109.5 . .
C35 C38 H38A 109.5 . .
C35 C38 H38B 109.5 . .
C35 C38 H38C 109.5 . .
C1 N1 Co02 121.2(16) . .
C5 N1 Co02 117.1(17) . .
C5 N1 C1 121.2(13) . .
C13 C14 C19 122(2) . .
C15 C14 C19 119(2) . .
C15 C14 C13 118.7(10) . .
C10 N2 Co01 120.9(16) . 13_454
C6 N2 Co01 115.1(16) . 13_454
C6 N2 C10 121.6(10) . .
C22 C23 H23 120.4 . .
C22 C23 C24 119.3(10) . .
C24 C23 H23 120.4 . .
C58 C57 C56 121.2(18) . .
C58 C57 C59 126(3) . .
C56 C57 C59 113(3) . .
C7 C6 H6 120.3 . .
N2 C6 C7 119.4(10) . .
N2 C6 H6 120.3 . .
H68A C68 H68B 109.5 . .
H68A C68 H68C 109.5 . .
H68B C68 H68C 109.5 . .
C67 C68 H68A 109.5 . .
C67 C68 H68B 109.5 . .
C67 C68 H68C 109.5 . .
C67 O5 Co02 133(2) . .
C42 C43 C48 124(3) . .
C44 C43 C42 116.4(14) . .
C44 C43 C48 120(3) . .
C48 C46 H46A 109.5 . .
C48 C46 H46B 109.5 . .
C48 C46 H46C 109.5 . .
H46A C46 H46B 109.5 . .
H46A C46 H46C 109.5 . .
H46B C46 H46C 109.5 . .
C48 C45 H45A 109.5 . .
C48 C45 H45B 109.5 . .
C48 C45 H45C 109.5 . .
H45A C45 H45B 109.5 . .
H45A C45 H45C 109.5 . .
H45B C45 H45C 109.5 . .
C48 C47 H47A 109.5 . .
C48 C47 H47B 109.5 . .
C48 C47 H47C 109.5 . .
H47A C47 H47B 109.5 . .
H47A C47 H47C 109.5 . .
H47B C47 H47C 109.5 . .
N4 C25 H25 120.4 . .
N4 C25 C26 119.3(10) . .
C26 C25 H25 120.4 . .
C20 N3 Co01 119.7(14) . .
C24 N3 Co01 118.7(14) . .
C24 N3 C20 121.3(10) . .
C51 C49 C52 111.1(11) . .
C41 C49 C51 108.8(17) . .
C41 C49 C52 111.1(11) . .
C41 C49 C50 106(2) . .
C50 C49 C51 108.5(12) . .
C50 C49 C52 111.1(11) . .
C64 C63 C66 110(3) . .
C65 C63 C66 107(2) . .
C65 C63 C64 115(3) . .
C55 C63 C66 108.2(18) . .
C55 C63 C64 108(3) . .
C55 C63 C65 108.6(18) . .
C25 N4 Co02 117.8(15) . 13_554
C25 N4 C29 121.9(10) . .
C29 N4 Co02 119.6(15) . 13_554
C2 C3 C11 118.7(15) . .
C2 C3 C4 121.4(11) . .
C4 C3 C11 119.8(15) . .
C23 C24 H24 120.2 . .
N3 C24 C23 119.5(10) . .
N3 C24 H24 120.2 . .
C54 C55 C56 119.4(17) . .
C54 C55 C63 117.5(16) . .
C56 C55 C63 123(2) . .
C28 C29 H29 120.6 . .
N4 C29 C28 118.8(10) . .
N4 C29 H29 120.6 . .
C49 C50 H50A 109.5 . .
C49 C50 H50B 109.5 . .
C49 C50 H50C 109.5 . .
H50A C50 H50B 109.5 . .
H50A C50 H50C 109.5 . .
H50B C50 H50C 109.5 . .
C33 C34 C34 122.8(19) . 15_545
C35 C34 C33 120.8(9) . .
C35 C34 C34 116.4(19) . 15_545
C3 C4 H4 120.3 . .
C3 C4 C5 119.4(10) . .
C5 C4 H4 120.3 . .
N1 C5 C4 119.2(12) . .
N1 C5 H5 120.4 . .
C4 C5 H5 120.4 . .
C38 C35 C30 119(2) . .
C34 C35 C30 119.8(10) . .
C34 C35 C38 121(2) . .
C27 C26 C25 119.0(10) . .
C27 C26 H26 120.5 . .
C25 C26 H26 120.5 . .
C39 C44 H44 118.3 . .
C43 C44 C39 123.5(17) . .
C43 C44 H44 118.3 . .
C59 C62 H62A 109.5 . .
C59 C62 H62B 109.5 . .
C59 C62 H62C 109.5 . .
H62A C62 H62B 109.5 . .
H62A C62 H62C 109.5 . .
H62B C62 H62C 109.5 . .
O6 C67 C68 118(2) . .
O5 C67 O6 122(3) . .
O5 C67 C68 120(3) . .

loop_
_geom_bond_atom_site_label_1
_geom_bond_atom_site_label_2
_geom_bond_distance
_geom_bond_site_symmetry_2
Co01 O1 2.138(15) .
Co01 O3 2.01(2) .
Co01 O4 2.03(2) .
Co01 O6 1.993(19) .
Co01 N2 2.110(18) 13_554
Co01 N3 2.076(15) .
Co02 O1 2.092(16) .
Co02 O3 2.05(2) .
Co02 O2 1.933(16) .
Co02 N1 2.01(2) .
Co02 O5 2.00(2) .
Co02 N4 2.107(18) 13_454
O1 C39 1.346(19) .
O3 C53 1.293(17) .
O2 C40 1.350(18) .
O4 C54 1.333(19) .
C20 H20 0.9500 .
C20 C21 1.422(11) .
C20 N3 1.416(12) .
O6 C67 1.21(2) .
C54 C53 1.458(11) .
C54 C55 1.413(19) .
C18 H18A 0.9800 .
C18 H18B 0.9800 .
C18 H18C 0.9800 .
C18 C16 1.35(3) .
C11 C16 1.420(12) .
C11 C12 1.415(12) .
C11 C3 1.44(2) .
C36 H36A 0.9800 .
C36 H36B 0.9800 .
C36 H36C 0.9800 .
C36 C31 1.47(3) .
C32 C27 1.46(2) .
C32 C33 1.425(11) .
C32 C31 1.415(12) .
C53 C58 1.429(18) .
C27 C28 1.412(11) .
C27 C26 1.410(12) .
C58 H58 0.9500 .
C58 C57 1.41(2) .
C21 H21 0.9500 .
C21 C22 1.422(12) .
C7 H7 0.9500 .
C7 C8 1.417(11) .
C7 C6 1.429(12) .
C8 C13 1.48(2) .
C8 C9 1.418(12) .
C19 H19A 0.9800 .
C19 H19B 0.9800 .
C19 H19C 0.9800 .
C19 C14 1.64(3) .
C16 C15 1.407(12) .
C66 H66A 0.9800 .
C66 H66B 0.9800 .
C66 H66C 0.9800 .
C66 C63 1.64(4) .
C22 C30 1.37(2) .
C22 C23 1.419(11) .
C13 C12 1.409(12) .
C13 C14 1.422(12) .
C28 H28 0.9500 .
C28 C29 1.429(12) .
C56 H56 0.9500 .
C56 C57 1.42(2) .
C56 C55 1.42(2) .
C51 H51A 0.9800 .
C51 H51B 0.9800 .
C51 H51C 0.9800 .
C51 C49 1.519(13) .
C10 H10 0.9500 .
C10 C9 1.421(11) .
C10 N2 1.412(12) .
C33 C37 1.50(3) .
C33 C34 1.418(12) .
C59 C60 1.502(14) .
C59 C61 1.710(13) .
C59 C57 1.449(14) .
C59 C62 1.666(13) .
C41 C40 1.356(15) .
C41 C42 1.395(11) .
C41 C49 1.490(12) .
C40 C39 1.420(11) .
C42 H42 0.9500 .
C42 C43 1.404(12) .
C39 C44 1.40(2) .
C9 H9 0.9500 .
C48 C43 1.470(15) .
C48 C46 1.515(15) .
C48 C45 1.515(15) .
C48 C47 1.52(3) .
C2 H2 0.9500 .
C2 C1 1.425(11) .
C2 C3 1.409(12) .
C52 H52A 0.9800 .
C52 H52B 0.9800 .
C52 H52C 0.9800 .
C52 C49 1.530(9) .
C64 H64A 0.9800 .
C64 H64B 0.9800 .
C64 H64C 0.9800 .
C64 C63 1.514(14) .
C60 H60A 0.9800 .
C60 H60B 0.9800 .
C60 H60C 0.9800 .
C37 H37A 0.9800 .
C37 H37B 0.9800 .
C37 H37C 0.9800 .
C65 H65A 0.9800 .
C65 H65B 0.9800 .
C65 H65C 0.9800 .
C65 C63 1.466(14) .
C1 H1 0.9500 .
C1 N1 1.422(14) .
C61 H61A 0.9800 .
C61 H61B 0.9800 .
C61 H61C 0.9800 .
C12 C17 1.58(3) .
C31 C30 1.422(11) .
C17 H17A 0.9800 .
C17 H17B 0.9800 .
C17 H17C 0.9800 .
C30 C35 1.425(12) .
C15 C15 1.45(4) 7
C15 C14 1.418(12) .
C38 H38A 0.9800 .
C38 H38B 0.9800 .
C38 H38C 0.9800 .
C38 C35 1.42(3) .
N1 C5 1.412(12) .
N2 Co01 2.110(18) 13_454
N2 C6 1.405(11) .
C23 H23 0.9500 .
C23 C24 1.427(12) .
C6 H6 0.9500 .
C68 H68A 0.9800 .
C68 H68B 0.9800 .
C68 H68C 0.9800 .
C68 C67 1.53(2) .
O5 C67 1.20(2) .
C43 C44 1.390(17) .
C46 H46A 0.9800 .
C46 H46B 0.9800 .
C46 H46C 0.9800 .
C45 H45A 0.9800 .
C45 H45B 0.9800 .
C45 H45C 0.9800 .
C47 H47A 0.9800 .
C47 H47B 0.9800 .
C47 H47C 0.9800 .
C25 H25 0.9500 .
C25 N4 1.405(12) .
C25 C26 1.432(11) .
N3 C24 1.411(11) .
C49 C50 1.518(14) .
C63 C55 1.460(14) .
N4 Co02 2.107(18) 13_554
N4 C29 1.415(11) .
C3 C4 1.412(11) .
C24 H24 0.9500 .
C29 H29 0.9500 .
C50 H50A 0.9800 .
C50 H50B 0.9800 .
C50 H50C 0.9800 .
C34 C34 1.48(3) 15_545
C34 C35 1.418(11) .
C4 H4 0.9500 .
C4 C5 1.430(12) .
C5 H5 0.9500 .
C26 H26 0.9500 .
C44 H44 0.9500 .
C62 H62A 0.9800 .
C62 H62B 0.9800 .
C62 H62C 0.9800 .

loop_
_platon_squeeze_void_nr
_platon_squeeze_void_average_x
_platon_squeeze_void_average_y
_platon_squeeze_void_average_z
_platon_squeeze_void_volume
_platon_squeeze_void_count_electrons
_platon_squeeze_void_content
1 0.000 0.000 0.000 7 4 ' '
2 0.259 -0.077 -0.010 30271 8113 ' '
3 0.000 0.000 0.029 17 10 ' '
4 0.000 0.000 0.473 19 11 ' '
5 0.000 0.000 0.506 4 3 ' '
6 0.000 0.000 0.529 17 10 ' '
7 0.000 0.000 0.971 17 10 ' '
8 0.500 0.500 0.027 20 12 ' '
9 0.500 0.500 0.526 20 12 ' '
10 0.500 0.500 0.473 19 11 ' '
11 0.500 0.500 0.973 19 11 ' '
12 0.500 0.500 0.000 2 1 ' '
13 0.500 0.500 0.500 2 1 ' '
